data_7126555
loop_
_publ_author_name
'Salsi, Federico'
'Neville, Michael'
'Drance, Myles'
'Hagenbach, Adelheid'
'Chan, Chinglin'
'Figueroa, Joshua S.'
'Abram, Ulrich'

_publ_section_title
;
 A closed-shell monomeric rhenium(1-) anion provided by m-terphenyl
 isocyanide ligation.
;
_journal_issue 51
_journal_name_full 'Chemical communications (Cambridge, England)'
_journal_page_first 7009
_journal_page_last 7012
_journal_paper_doi 10.1039/d0cc03043k
_journal_volume 56
_journal_year 2020
_chemical_formula_moiety 'C65 H74 K N2 O3 Re'
_chemical_formula_sum 'C65 H74 K N2 O3 Re'
_chemical_formula_weight 1156.56
_space_group_crystal_system triclinic
_space_group_IT_number 2
_space_group_name_Hall '-P 1'
_space_group_name_H-M_alt 'P -1'
_atom_sites_solution_hydrogens geom
_audit_creation_date 2020-03-12
_audit_creation_method
;
Olex2 1.2
(compiled May 18 2018 14:05:52 for OlexSys, GUI svn.r5506)
;
_audit_update_record
;
2020-03-12 deposited with the CCDC.	2020-05-08 downloaded from the CCDC.
;
_cell_angle_alpha 84.6350(10)
_cell_angle_beta 87.156(2)
_cell_angle_gamma 66.1820(10)
_cell_formula_units_Z 2
_cell_length_a 10.5021(5)
_cell_length_b 12.1274(6)
_cell_length_c 25.1217(13)
_cell_measurement_reflns_used 9971
_cell_measurement_temperature 100(2)
_cell_measurement_theta_max 25.39
_cell_measurement_theta_min 2.26
_cell_volume 2914.0(3)
_computing_cell_refinement 'SAINT v8.38A (Bruker, 2017)'
_computing_data_collection 'APEX3 v2017.3-0 (Bruker, 2017)'
_computing_data_reduction 'SAINT v8.38A (Bruker, 2017)'
_computing_molecular_graphics 'Olex2 (Dolomanov et al., 2009)'
_computing_publication_material 'Olex2 (Dolomanov et al., 2009)'
_computing_structure_refinement 'ShelXL (Sheldrick, 2015)'
_computing_structure_solution 'ShelXT (Sheldrick, 2015)'
_diffrn_ambient_temperature 100.0
_diffrn_detector_area_resol_mean 8.258
_diffrn_detector_type 'CCD Area Detector'
_diffrn_measured_fraction_theta_full 0.999
_diffrn_measured_fraction_theta_max 0.998
_diffrn_measurement_device 'Kappa Four-Circle Diffractometer'
_diffrn_measurement_device_type 'Bruker APEX II Ultra'
_diffrn_measurement_method '\w and \f scans'
_diffrn_radiation_type MoK\a
_diffrn_radiation_wavelength 0.71073
_diffrn_reflns_av_R_equivalents 0.0220
_diffrn_reflns_av_unetI/netI 0.0319
_diffrn_reflns_Laue_measured_fraction_full 0.999
_diffrn_reflns_Laue_measured_fraction_max 0.998
_diffrn_reflns_limit_h_max 12
_diffrn_reflns_limit_h_min -11
_diffrn_reflns_limit_k_max 14
_diffrn_reflns_limit_k_min -14
_diffrn_reflns_limit_l_max 30
_diffrn_reflns_limit_l_min -30
_diffrn_reflns_number 21928
_diffrn_reflns_point_group_measured_fraction_full 0.999
_diffrn_reflns_point_group_measured_fraction_max 0.998
_diffrn_reflns_theta_full 25.242
_diffrn_reflns_theta_max 25.390
_diffrn_reflns_theta_min 1.628
_exptl_absorpt_coefficient_mu 2.202
_exptl_absorpt_correction_T_max 0.7452
_exptl_absorpt_correction_T_min 0.6790
_exptl_absorpt_correction_type multi-scan
_exptl_absorpt_process_details
'SADABS-2016/2 (Bruker,2016/2) was used for absorption correction. wR2(int) was 0.0482 before and 0.0296 after correction. The Ratio of minimum to maximum transmission is 0.9112. The \l/2 correction factor is Not present.'
_exptl_crystal_colour orange
_exptl_crystal_colour_primary orange
_exptl_crystal_density_diffrn 1.318
_exptl_crystal_description plate/block
_exptl_crystal_F_000 1192
_exptl_crystal_size_max 0.293
_exptl_crystal_size_mid 0.134
_exptl_crystal_size_min 0.099
_refine_diff_density_max 0.922
_refine_diff_density_min -0.437
_refine_diff_density_rms 0.076
_refine_ls_extinction_method none
_refine_ls_goodness_of_fit_ref 1.062
_refine_ls_hydrogen_treatment constr
_refine_ls_matrix_type full
_refine_ls_number_parameters 665
_refine_ls_number_reflns 10700
_refine_ls_number_restraints 0
_refine_ls_restrained_S_all 1.062
_refine_ls_R_factor_all 0.0268
_refine_ls_R_factor_gt 0.0237
_refine_ls_shift/su_max 0.006
_refine_ls_shift/su_mean 0.000
_refine_ls_structure_factor_coef Fsqd
_refine_ls_weighting_details 'w=1/[\s^2^(Fo^2^)+(0.0256P)^2^+1.5374P] where P=(Fo^2^+2Fc^2^)/3'
_refine_ls_weighting_scheme calc
_refine_ls_wR_factor_gt 0.0541
_refine_ls_wR_factor_ref 0.0552
_reflns_Friedel_coverage 0.000
_reflns_number_gt 9954
_reflns_number_total 10700
_reflns_threshold_expression 'I > 2\s(I)'
_cod_data_source_file d0cc03043k2.cif
_cod_data_source_block re-1co3dipp2
_cod_depositor_comments 'Adding full bibliography for 7126554--7126556.cif.'
_cod_database_code 7126555
_shelx_shelxl_version_number 2018/3
_shelx_space_group_comment
;
The symmetry employed for this shelxl refinement is uniquely defined
by the following loop, which should always be used as a source of
symmetry information in preference to the above space-group names.
They are only intended as comments.
;
_shelx_estimated_absorpt_t_max 0.811
_shelx_estimated_absorpt_t_min 0.565
_olex2_refinement_description
;
1. Fixed Uiso
 At 1.2 times of:
  All C(H) groups
 At 1.5 times of:
  All C(H,H,H) groups
2.a Ternary CH refined with riding coordinates:
 C17(H17), C20(H20), C29(H29), C32(H32), C48(H48), C50(H50), C59(H59), C62(H62)
2.b Aromatic/amide H refined with riding coordinates:
 C7(H7), C8(H8), C9(H9), C13(H13), C14(H14), C15(H15), C25(H25), C26(H26),
 C27(H27), C38(H38), C39(H39), C40(H40), C44(H44), C45(H45), C46(H46), C55(H55),
  C56(H56), C57(H57)
2.c Idealised Me refined as rotating group:
 C01S(H01A,H01B,H01C), C18(H18A,H18B,H18C), C19(H19A,H19B,H19C), C21(H21A,H21B,
 H21C), C22(H22A,H22B,H22C), C30(H30A,H30B,H30C), C31(H31A,H31B,H31C), C33(H33A,
 H33B,H33C), C34(H34A,H34B,H34C), C49(H49A,H49B,H49C), C51(H51A,H51B,H51C),
 C52(H52A,H52B,H52C), C60(H60A,H60B,H60C), C61(H61A,H61B,H61C), C63(H63A,H63B,
 H63C), C64(H64A,H64B,H64C)
;
_olex2_submission_special_instructions 'No special instructions were received'

loop_
_space_group_symop_operation_xyz
'x, y, z'
'-x, -y, -z'

loop_
_atom_site_label
_atom_site_type_symbol
_atom_site_fract_x
_atom_site_fract_y
_atom_site_fract_z
_atom_site_U_iso_or_equiv
_atom_site_adp_type
_atom_site_occupancy
_atom_site_site_symmetry_order
_atom_site_calc_flag
_atom_site_refinement_flags_posn
_atom_site_refinement_flags_adp
_atom_site_refinement_flags_occupancy
_atom_site_disorder_assembly
_atom_site_disorder_group
Re1 Re 0.56509(2) 0.87296(2) 0.74434(2) 0.01523(4) Uani 1 1 d . . . . .
K1 K 0.82572(6) 0.56014(5) 0.73938(2) 0.02332(13) Uani 1 1 d . . . . .
O1 O 0.2923(2) 1.1094(2) 0.73833(9) 0.0462(6) Uani 1 1 d . . . . .
O2 O 0.3981(2) 0.7394(2) 0.69982(8) 0.0355(5) Uani 1 1 d . . . . .
O3 O 0.7086(2) 1.02707(19) 0.78870(8) 0.0370(5) Uani 1 1 d . . . . .
N1 N 0.8008(2) 0.76306(17) 0.65880(7) 0.0126(4) Uani 1 1 d . . . . .
N2 N 0.6611(2) 0.67599(18) 0.84094(8) 0.0146(4) Uani 1 1 d . . . . .
C1 C 0.7042(3) 0.8201(2) 0.68814(9) 0.0136(5) Uani 1 1 d . . . . .
C01S C 1.0818(3) 0.3722(3) 0.94716(11) 0.0343(7) Uani 1 1 d . . . . .
H01A H 1.012425 0.349488 0.967234 0.051 Uiso 1 1 calc GR . . . .
H01B H 1.120953 0.410721 0.970456 0.051 Uiso 1 1 calc GR . . . .
H01C H 1.156371 0.299661 0.934437 0.051 Uiso 1 1 calc GR . . . .
C2 C 0.6099(3) 0.7623(2) 0.80836(9) 0.0157(5) Uani 1 1 d . . . . .
C3 C 0.3931(3) 1.0218(3) 0.74092(11) 0.0291(7) Uani 1 1 d . . . . .
C4 C 0.4610(3) 0.7876(2) 0.71610(10) 0.0223(6) Uani 1 1 d . . . . .
C5 C 0.6584(3) 0.9688(2) 0.77226(10) 0.0230(6) Uani 1 1 d . . . . .
C6 C 0.9054(2) 0.6752(2) 0.57776(9) 0.0118(5) Uani 1 1 d . . . . .
C7 C 0.9453(3) 0.6864(2) 0.52454(9) 0.0155(5) Uani 1 1 d . . . . .
H7 H 0.987960 0.616122 0.505473 0.019 Uiso 1 1 calc R . . . .
C8 C 0.9233(3) 0.7993(2) 0.49897(9) 0.0177(5) Uani 1 1 d . . . . .
H8 H 0.948732 0.806397 0.462393 0.021 Uiso 1 1 calc R . . . .
C9 C 0.8641(3) 0.9012(2) 0.52717(9) 0.0167(5) Uani 1 1 d . . . . .
H9 H 0.853247 0.977548 0.509946 0.020 Uiso 1 1 calc R . . . .
C10 C 0.8198(2) 0.8948(2) 0.58037(9) 0.0128(5) Uani 1 1 d . . . . .
C11 C 0.9418(3) 0.5519(2) 0.60629(9) 0.0130(5) Uani 1 1 d . . . . .
C12 C 1.0592(3) 0.5029(2) 0.63930(9) 0.0157(5) Uani 1 1 d . . . . .
C13 C 1.0976(3) 0.3852(2) 0.66339(10) 0.0202(6) Uani 1 1 d . . . . .
H13 H 1.176957 0.350874 0.685631 0.024 Uiso 1 1 calc R . . . .
C14 C 1.0211(3) 0.3181(2) 0.65514(10) 0.0221(6) Uani 1 1 d . . . . .
H14 H 1.049029 0.237941 0.671187 0.027 Uiso 1 1 calc R . . . .
C15 C 0.9041(3) 0.3683(2) 0.62348(10) 0.0197(6) Uani 1 1 d . . . . .
H15 H 0.851324 0.322336 0.618579 0.024 Uiso 1 1 calc R . . . .
C16 C 0.8623(3) 0.4848(2) 0.59868(9) 0.0155(5) Uani 1 1 d . . . . .
C17 C 1.1462(3) 0.5731(2) 0.65000(10) 0.0198(6) Uani 1 1 d . . . . .
H17 H 1.106209 0.652764 0.628464 0.024 Uiso 1 1 calc R . . . .
C18 C 1.2970(3) 0.5098(3) 0.63242(15) 0.0414(8) Uani 1 1 d . . . . .
H18A H 1.339817 0.431683 0.653270 0.062 Uiso 1 1 calc GR . . . .
H18B H 1.347443 0.560089 0.638296 0.062 Uiso 1 1 calc GR . . . .
H18C H 1.301019 0.496742 0.594353 0.062 Uiso 1 1 calc GR . . . .
C19 C 1.1385(3) 0.5993(3) 0.70947(12) 0.0345(7) Uani 1 1 d . . . . .
H19A H 1.042048 0.649270 0.719187 0.052 Uiso 1 1 calc GR . . . .
H19B H 1.197637 0.642278 0.714937 0.052 Uiso 1 1 calc GR . . . .
H19C H 1.170916 0.522810 0.731938 0.052 Uiso 1 1 calc GR . . . .
C20 C 0.7284(3) 0.5408(2) 0.56654(10) 0.0187(5) Uani 1 1 d . . . . .
H20 H 0.740517 0.598550 0.537678 0.022 Uiso 1 1 calc R . . . .
C21 C 0.6082(3) 0.6136(3) 0.60294(11) 0.0253(6) Uani 1 1 d . . . . .
H21A H 0.597560 0.559903 0.632874 0.038 Uiso 1 1 calc GR . . . .
H21B H 0.521871 0.649626 0.582500 0.038 Uiso 1 1 calc GR . . . .
H21C H 0.628152 0.677792 0.616751 0.038 Uiso 1 1 calc GR . . . .
C22 C 0.6912(3) 0.4494(3) 0.53987(12) 0.0309(7) Uani 1 1 d . . . . .
H22A H 0.772234 0.397126 0.519864 0.046 Uiso 1 1 calc GR . . . .
H22B H 0.613792 0.492659 0.515349 0.046 Uiso 1 1 calc GR . . . .
H22C H 0.663804 0.400004 0.567336 0.046 Uiso 1 1 calc GR . . . .
C23 C 0.7598(3) 1.0067(2) 0.61006(9) 0.0146(5) Uani 1 1 d . . . . .
C24 C 0.6244(3) 1.0918(2) 0.59985(10) 0.0188(5) Uani 1 1 d . . . . .
C25 C 0.5718(3) 1.1953(2) 0.62789(11) 0.0277(6) Uani 1 1 d . . . . .
H25 H 0.479140 1.252666 0.621838 0.033 Uiso 1 1 calc R . . . .
C26 C 0.6524(3) 1.2156(2) 0.66425(11) 0.0299(7) Uani 1 1 d . . . . .
H26 H 0.615644 1.287229 0.682626 0.036 Uiso 1 1 calc R . . . .
C27 C 0.7864(3) 1.1321(2) 0.67398(10) 0.0236(6) Uani 1 1 d . . . . .
H27 H 0.840959 1.146941 0.699195 0.028 Uiso 1 1 calc R . . . .
C28 C 0.8432(3) 1.0265(2) 0.64755(9) 0.0164(5) Uani 1 1 d . . . . .
C29 C 0.5294(3) 1.0760(2) 0.55992(10) 0.0219(6) Uani 1 1 d . . . . .
H29 H 0.583461 0.998913 0.542924 0.026 Uiso 1 1 calc R . . . .
C30 C 0.4880(4) 1.1785(3) 0.51573(13) 0.0504(10) Uani 1 1 d . . . . .
H30A H 0.434326 1.255459 0.531213 0.076 Uiso 1 1 calc GR . . . .
H30B H 0.431008 1.164625 0.489539 0.076 Uiso 1 1 calc GR . . . .
H30C H 0.571901 1.181522 0.498013 0.076 Uiso 1 1 calc GR . . . .
C31 C 0.4023(3) 1.0647(4) 0.58739(12) 0.0432(9) Uani 1 1 d . . . . .
H31A H 0.432371 0.998064 0.615508 0.065 Uiso 1 1 calc GR . . . .
H31B H 0.347504 1.048366 0.561093 0.065 Uiso 1 1 calc GR . . . .
H31C H 0.345106 1.140275 0.603268 0.065 Uiso 1 1 calc GR . . . .
C32 C 0.9922(3) 0.9367(2) 0.65817(10) 0.0181(5) Uani 1 1 d . . . . .
H32 H 0.997022 0.854221 0.653198 0.022 Uiso 1 1 calc R . . . .
C33 C 1.0928(3) 0.9618(3) 0.61770(12) 0.0352(7) Uani 1 1 d . . . . .
H33A H 1.062527 0.962309 0.581363 0.053 Uiso 1 1 calc GR . . . .
H33B H 1.186611 0.898501 0.623010 0.053 Uiso 1 1 calc GR . . . .
H33C H 1.093760 1.040567 0.622784 0.053 Uiso 1 1 calc GR . . . .
C34 C 1.0399(3) 0.9345(3) 0.71485(11) 0.0314(7) Uani 1 1 d . . . . .
H34A H 1.047303 1.011040 0.719483 0.047 Uiso 1 1 calc GR . . . .
H34B H 1.130846 0.867464 0.720762 0.047 Uiso 1 1 calc GR . . . .
H34C H 0.971993 0.923688 0.740695 0.047 Uiso 1 1 calc GR . . . .
C35 C 0.8394(2) 0.7799(2) 0.60485(9) 0.0121(5) Uani 1 1 d . . . . .
C36 C 0.6467(3) 0.6375(2) 0.89446(9) 0.0135(5) Uani 1 1 d . . . . .
C37 C 0.7164(3) 0.5140(2) 0.90906(9) 0.0151(5) Uani 1 1 d . . . . .
C38 C 0.7057(3) 0.4705(2) 0.96182(10) 0.0189(5) Uani 1 1 d . . . . .
H38 H 0.750648 0.386355 0.971920 0.023 Uiso 1 1 calc R . . . .
C39 C 0.6299(3) 0.5491(2) 0.99960(9) 0.0183(5) Uani 1 1 d . . . . .
H39 H 0.622815 0.518830 1.035393 0.022 Uiso 1 1 calc R . . . .
C40 C 0.5648(3) 0.6716(2) 0.98504(9) 0.0167(5) Uani 1 1 d . . . . .
H40 H 0.515043 0.724976 1.011381 0.020 Uiso 1 1 calc R . . . .
C41 C 0.5705(2) 0.7187(2) 0.93256(9) 0.0140(5) Uani 1 1 d . . . . .
C42 C 0.8023(3) 0.4319(2) 0.86793(9) 0.0167(5) Uani 1 1 d . . . . .
C43 C 0.9445(3) 0.4062(2) 0.86342(10) 0.0203(6) Uani 1 1 d . . . . .
C44 C 1.0242(3) 0.3251(2) 0.82599(11) 0.0253(6) Uani 1 1 d . . . . .
H44 H 1.121027 0.306243 0.822269 0.030 Uiso 1 1 calc R . . . .
C45 C 0.9631(3) 0.2724(2) 0.79450(11) 0.0270(6) Uani 1 1 d . . . . .
H45 H 1.018834 0.215648 0.770321 0.032 Uiso 1 1 calc R . . . .
C46 C 0.8208(3) 0.3023(2) 0.79818(10) 0.0249(6) Uani 1 1 d . . . . .
H46 H 0.779334 0.267395 0.775830 0.030 Uiso 1 1 calc R . . . .
C47 C 0.7382(3) 0.3833(2) 0.83444(10) 0.0200(6) Uani 1 1 d . . . . .
C48 C 1.0121(3) 0.4612(3) 0.89900(11) 0.0246(6) Uani 1 1 d . . . . .
H48 H 0.936169 0.533390 0.913409 0.030 Uiso 1 1 calc R . . . .
C49 C 1.1157(3) 0.5052(3) 0.86903(13) 0.0359(7) Uani 1 1 d . . . . .
H49A H 1.192823 0.436243 0.854955 0.054 Uiso 1 1 calc GR . . . .
H49B H 1.151902 0.543508 0.893572 0.054 Uiso 1 1 calc GR . . . .
H49C H 1.068545 0.563993 0.839376 0.054 Uiso 1 1 calc GR . . . .
C50 C 0.5824(3) 0.4152(2) 0.83839(11) 0.0247(6) Uani 1 1 d . . . . .
H50 H 0.541749 0.481819 0.862845 0.030 Uiso 1 1 calc R . . . .
C51 C 0.5103(4) 0.4619(4) 0.78538(15) 0.0631(12) Uani 1 1 d . . . . .
H51A H 0.534969 0.527278 0.769023 0.095 Uiso 1 1 calc GR . . . .
H51B H 0.409243 0.492526 0.791072 0.095 Uiso 1 1 calc GR . . . .
H51C H 0.539742 0.396014 0.761629 0.095 Uiso 1 1 calc GR . . . .
C52 C 0.5557(4) 0.3091(3) 0.86383(16) 0.0503(10) Uani 1 1 d . . . . .
H52A H 0.588507 0.243765 0.839761 0.075 Uiso 1 1 calc GR . . . .
H52B H 0.455596 0.333816 0.870603 0.075 Uiso 1 1 calc GR . . . .
H52C H 0.605463 0.280545 0.897708 0.075 Uiso 1 1 calc GR . . . .
C53 C 0.5008(3) 0.8512(2) 0.91668(9) 0.0137(5) Uani 1 1 d . . . . .
C54 C 0.3670(3) 0.8987(2) 0.89485(9) 0.0170(5) Uani 1 1 d . . . . .
C55 C 0.3063(3) 1.0218(2) 0.87846(10) 0.0209(6) Uani 1 1 d . . . . .
H55 H 0.215524 1.055953 0.863847 0.025 Uiso 1 1 calc R . . . .
C56 C 0.3775(3) 1.0941(2) 0.88338(11) 0.0256(6) Uani 1 1 d . . . . .
H56 H 0.335869 1.177478 0.871498 0.031 Uiso 1 1 calc R . . . .
C57 C 0.5085(3) 1.0469(2) 0.90532(10) 0.0223(6) Uani 1 1 d . . . . .
H57 H 0.555115 1.098599 0.908731 0.027 Uiso 1 1 calc R . . . .
C58 C 0.5736(3) 0.9245(2) 0.92261(9) 0.0167(5) Uani 1 1 d . . . . .
C59 C 0.2888(3) 0.8188(2) 0.89059(10) 0.0222(6) Uani 1 1 d . . . . .
H59 H 0.359570 0.734160 0.888274 0.027 Uiso 1 1 calc R . . . .
C60 C 0.1981(3) 0.8520(3) 0.84072(11) 0.0345(7) Uani 1 1 d . . . . .
H60A H 0.121368 0.931278 0.843581 0.052 Uiso 1 1 calc GR . . . .
H60B H 0.160409 0.790958 0.837853 0.052 Uiso 1 1 calc GR . . . .
H60C H 0.254746 0.855064 0.808860 0.052 Uiso 1 1 calc GR . . . .
C61 C 0.2006(3) 0.8195(3) 0.94092(11) 0.0337(7) Uani 1 1 d . . . . .
H61A H 0.259783 0.796958 0.972468 0.051 Uiso 1 1 calc GR . . . .
H61B H 0.158171 0.761315 0.939022 0.051 Uiso 1 1 calc GR . . . .
H61C H 0.127275 0.900600 0.943549 0.051 Uiso 1 1 calc GR . . . .
C62 C 0.7194(3) 0.8726(2) 0.94538(10) 0.0194(5) Uani 1 1 d . . . . .
H62 H 0.727520 0.801542 0.970777 0.023 Uiso 1 1 calc R . . . .
C63 C 0.8315(3) 0.8263(3) 0.90193(12) 0.0312(7) Uani 1 1 d . . . . .
H63A H 0.811655 0.770400 0.881385 0.047 Uiso 1 1 calc GR . . . .
H63B H 0.922813 0.784160 0.918630 0.047 Uiso 1 1 calc GR . . . .
H63C H 0.831857 0.894803 0.877981 0.047 Uiso 1 1 calc GR . . . .
C64 C 0.7505(3) 0.9606(3) 0.97672(11) 0.0287(7) Uani 1 1 d . . . . .
H64A H 0.756518 1.025914 0.952043 0.043 Uiso 1 1 calc GR . . . .
H64B H 0.839151 0.917635 0.995228 0.043 Uiso 1 1 calc GR . . . .
H64C H 0.675798 0.994760 1.003007 0.043 Uiso 1 1 calc GR . . . .

loop_
_atom_site_aniso_label
_atom_site_aniso_U_11
_atom_site_aniso_U_22
_atom_site_aniso_U_33
_atom_site_aniso_U_23
_atom_site_aniso_U_13
_atom_site_aniso_U_12
Re1 0.01524(6) 0.01220(6) 0.01260(5) 0.00231(4) 0.00254(4) -0.00067(4)
K1 0.0226(3) 0.0149(3) 0.0269(3) 0.0031(2) 0.0028(2) -0.0032(3)
O1 0.0340(13) 0.0312(12) 0.0449(13) 0.0026(10) 0.0004(11) 0.0150(11)
O2 0.0250(12) 0.0478(14) 0.0397(12) -0.0110(10) 0.0024(9) -0.0197(11)
O3 0.0547(15) 0.0371(12) 0.0304(11) -0.0114(10) 0.0129(10) -0.0296(12)
N1 0.0157(11) 0.0128(10) 0.0104(9) 0.0013(8) -0.0004(8) -0.0074(9)
N2 0.0174(11) 0.0116(10) 0.0134(10) 0.0009(9) -0.0006(8) -0.0047(9)
C1 0.0157(13) 0.0109(12) 0.0150(11) 0.0042(10) -0.0032(10) -0.0068(11)
C01S 0.0274(17) 0.0405(18) 0.0278(15) -0.0013(14) -0.0105(13) -0.0055(15)
C2 0.0146(13) 0.0160(13) 0.0169(12) -0.0070(11) 0.0027(10) -0.0057(11)
C3 0.0290(17) 0.0258(16) 0.0216(14) 0.0012(12) 0.0036(12) -0.0008(14)
C4 0.0144(14) 0.0251(15) 0.0199(13) 0.0017(11) 0.0045(11) -0.0015(12)
C5 0.0300(16) 0.0156(13) 0.0191(13) -0.0023(11) 0.0098(12) -0.0057(13)
C6 0.0091(12) 0.0128(12) 0.0134(11) -0.0003(9) -0.0018(9) -0.0043(10)
C7 0.0139(13) 0.0160(12) 0.0162(12) -0.0038(10) 0.0000(10) -0.0050(11)
C8 0.0200(14) 0.0210(13) 0.0105(11) -0.0004(10) 0.0012(10) -0.0069(12)
C9 0.0210(14) 0.0155(13) 0.0135(12) 0.0036(10) -0.0029(10) -0.0079(11)
C10 0.0117(12) 0.0133(12) 0.0137(11) 0.0005(10) -0.0035(9) -0.0052(10)
C11 0.0144(13) 0.0124(12) 0.0121(11) -0.0036(9) 0.0034(10) -0.0050(11)
C12 0.0144(13) 0.0143(12) 0.0170(12) -0.0020(10) 0.0022(10) -0.0046(11)
C13 0.0178(14) 0.0174(13) 0.0204(13) -0.0007(11) -0.0039(11) -0.0016(12)
C14 0.0298(16) 0.0120(13) 0.0221(13) 0.0019(11) 0.0000(12) -0.0067(12)
C15 0.0255(15) 0.0158(13) 0.0219(13) -0.0021(11) 0.0026(11) -0.0127(12)
C16 0.0158(13) 0.0162(13) 0.0151(12) -0.0040(10) 0.0032(10) -0.0067(11)
C17 0.0156(14) 0.0183(13) 0.0253(13) 0.0028(11) -0.0058(11) -0.0068(12)
C18 0.0250(17) 0.0363(18) 0.065(2) -0.0130(17) 0.0063(16) -0.0132(15)
C19 0.0381(19) 0.0378(18) 0.0351(16) -0.0028(14) -0.0071(14) -0.0223(16)
C20 0.0172(14) 0.0215(14) 0.0214(13) -0.0015(11) -0.0019(11) -0.0120(12)
C21 0.0173(14) 0.0270(15) 0.0309(15) -0.0019(12) -0.0014(12) -0.0080(13)
C22 0.0250(16) 0.0342(17) 0.0381(17) -0.0109(14) -0.0047(13) -0.0144(14)
C23 0.0216(14) 0.0111(12) 0.0113(11) 0.0028(9) 0.0008(10) -0.0078(11)
C24 0.0253(15) 0.0123(12) 0.0162(12) 0.0018(10) -0.0020(11) -0.0054(12)
C25 0.0315(17) 0.0153(14) 0.0268(14) -0.0021(11) -0.0064(13) 0.0011(13)
C26 0.0448(19) 0.0136(13) 0.0280(15) -0.0076(12) -0.0023(14) -0.0068(14)
C27 0.0370(17) 0.0196(14) 0.0189(13) -0.0011(11) -0.0042(12) -0.0158(14)
C28 0.0244(15) 0.0126(12) 0.0136(11) 0.0037(10) 0.0004(10) -0.0102(12)
C29 0.0220(15) 0.0171(13) 0.0202(13) -0.0001(11) -0.0062(11) -0.0010(12)
C30 0.083(3) 0.0308(18) 0.0360(18) 0.0129(15) -0.0369(19) -0.020(2)
C31 0.0282(18) 0.072(3) 0.0294(16) -0.0078(16) -0.0058(14) -0.0189(18)
C32 0.0227(14) 0.0172(13) 0.0188(12) -0.0007(10) -0.0014(11) -0.0126(12)
C33 0.0322(18) 0.0417(19) 0.0327(16) 0.0015(14) 0.0085(14) -0.0178(16)
C34 0.0253(16) 0.0430(18) 0.0230(14) -0.0031(13) -0.0043(12) -0.0103(15)
C35 0.0095(12) 0.0150(12) 0.0124(11) 0.0004(9) -0.0020(9) -0.0057(10)
C36 0.0131(13) 0.0154(12) 0.0132(11) 0.0002(10) -0.0015(10) -0.0070(11)
C37 0.0151(13) 0.0121(12) 0.0172(12) 0.0004(10) -0.0028(10) -0.0045(11)
C38 0.0216(14) 0.0142(13) 0.0200(13) 0.0054(10) -0.0031(11) -0.0075(12)
C39 0.0209(14) 0.0218(14) 0.0132(12) 0.0036(10) -0.0015(10) -0.0106(12)
C40 0.0166(13) 0.0210(13) 0.0133(11) -0.0025(10) 0.0018(10) -0.0084(11)
C41 0.0117(12) 0.0158(12) 0.0152(12) -0.0010(10) -0.0021(10) -0.0060(11)
C42 0.0215(14) 0.0097(12) 0.0147(12) 0.0048(10) -0.0010(10) -0.0031(11)
C43 0.0207(15) 0.0149(13) 0.0188(12) 0.0033(10) -0.0029(11) -0.0012(12)
C44 0.0175(14) 0.0209(14) 0.0262(14) 0.0032(12) 0.0001(12) 0.0027(12)
C45 0.0319(17) 0.0137(13) 0.0232(14) -0.0012(11) 0.0042(12) 0.0029(13)
C46 0.0341(17) 0.0161(13) 0.0222(13) -0.0022(11) -0.0003(12) -0.0077(13)
C47 0.0257(15) 0.0110(12) 0.0196(13) 0.0038(10) -0.0007(11) -0.0046(12)
C48 0.0161(14) 0.0255(15) 0.0267(14) -0.0033(12) -0.0024(11) -0.0021(12)
C49 0.0259(17) 0.0406(19) 0.0405(18) -0.0030(15) -0.0034(14) -0.0125(15)
C50 0.0274(16) 0.0234(14) 0.0283(14) -0.0080(12) 0.0017(12) -0.0143(13)
C51 0.033(2) 0.103(4) 0.045(2) 0.018(2) -0.0094(17) -0.022(2)
C52 0.045(2) 0.0369(19) 0.073(3) -0.0007(18) 0.0161(19) -0.0235(18)
C53 0.0130(13) 0.0140(12) 0.0110(11) -0.0026(9) 0.0023(9) -0.0021(11)
C54 0.0168(14) 0.0189(13) 0.0130(11) -0.0020(10) 0.0011(10) -0.0047(11)
C55 0.0150(14) 0.0223(14) 0.0181(13) 0.0016(11) -0.0012(11) -0.0006(12)
C56 0.0246(16) 0.0159(13) 0.0283(14) 0.0037(11) 0.0018(12) -0.0014(12)
C57 0.0244(15) 0.0175(13) 0.0270(14) -0.0026(11) 0.0037(12) -0.0107(12)
C58 0.0166(13) 0.0179(13) 0.0157(12) -0.0026(10) 0.0028(10) -0.0072(11)
C59 0.0170(14) 0.0236(14) 0.0265(14) -0.0015(11) -0.0076(11) -0.0080(12)
C60 0.0299(17) 0.056(2) 0.0246(15) -0.0041(14) -0.0046(13) -0.0240(17)
C61 0.0380(19) 0.048(2) 0.0267(15) 0.0073(14) -0.0080(13) -0.0308(17)
C62 0.0183(14) 0.0183(13) 0.0220(13) -0.0006(11) -0.0037(11) -0.0076(12)
C63 0.0142(14) 0.0392(18) 0.0412(17) -0.0187(14) -0.0004(13) -0.0083(14)
C64 0.0260(16) 0.0379(17) 0.0282(15) -0.0109(13) 0.0015(12) -0.0176(14)

loop_
_atom_type_symbol
_atom_type_description
_atom_type_scat_dispersion_real
_atom_type_scat_dispersion_imag
_atom_type_scat_source
C C 0.0033 0.0016 'International Tables Vol C Tables 4.2.6.8 and 6.1.1.4'
H H 0.0000 0.0000 'International Tables Vol C Tables 4.2.6.8 and 6.1.1.4'
K K 0.2009 0.2494 'International Tables Vol C Tables 4.2.6.8 and 6.1.1.4'
N N 0.0061 0.0033 'International Tables Vol C Tables 4.2.6.8 and 6.1.1.4'
O O 0.0106 0.0060 'International Tables Vol C Tables 4.2.6.8 and 6.1.1.4'
Re Re -1.0185 7.2310 'International Tables Vol C Tables 4.2.6.8 and 6.1.1.4'

loop_
_geom_angle_atom_site_label_1
_geom_angle_atom_site_label_2
_geom_angle_atom_site_label_3
_geom_angle
_geom_angle_site_symmetry_1
_geom_angle_site_symmetry_3
_geom_angle_publ_flag
C1 Re1 K1 56.20(7) . . ?
C1 Re1 C2 113.07(10) . . ?
C1 Re1 C3 126.23(10) . . ?
C1 Re1 C4 90.84(10) . . ?
C1 Re1 C5 91.26(10) . . ?
C2 Re1 K1 59.45(7) . . ?
C2 Re1 C3 120.70(10) . . ?
C2 Re1 C4 90.59(10) . . ?
C2 Re1 C5 91.50(10) . . ?
C3 Re1 K1 165.03(9) . . ?
C3 Re1 C4 88.82(12) . . ?
C3 Re1 C5 87.39(12) . . ?
C4 Re1 K1 76.25(8) . . ?
C4 Re1 C5 176.20(11) . . ?
C5 Re1 K1 107.55(8) . . ?
N1 K1 N2 106.67(5) . . ?
N1 K1 C1 23.40(6) . . ?
N1 K1 C2 85.46(6) . . ?
N1 K1 C12 62.45(6) . . ?
N1 K1 C13 86.28(6) . . ?
N1 K1 C42 154.44(6) . . ?
N1 K1 C43 149.05(6) . . ?
N1 K1 C44 149.91(7) . . ?
N1 K1 C45 155.79(6) . . ?
N1 K1 C46 162.22(6) . . ?
N1 K1 C47 160.85(6) . . ?
N2 K1 C2 22.29(6) . . ?
N2 K1 C12 158.86(6) . . ?
N2 K1 C13 158.76(6) . . ?
N2 K1 C42 48.86(5) . . ?
N2 K1 C43 62.45(6) . . ?
N2 K1 C44 85.71(6) . . ?
N2 K1 C45 96.52(6) . . ?
N2 K1 C46 84.87(6) . . ?
N2 K1 C47 61.13(6) . . ?
C1 K1 N2 84.25(6) . . ?
C1 K1 C2 62.47(6) . . ?
C1 K1 C12 85.84(6) . . ?
C1 K1 C13 109.68(6) . . ?
C1 K1 C42 133.08(6) . . ?
C1 K1 C43 139.07(6) . . ?
C1 K1 C44 156.58(7) . . ?
C1 K1 C45 179.19(7) . . ?
C1 K1 C46 156.76(7) . . ?
C1 K1 C47 138.99(7) . . ?
C2 K1 C12 145.66(6) . . ?
C2 K1 C13 166.87(7) . . ?
C2 K1 C42 70.90(6) . . ?
C2 K1 C43 84.25(6) . . ?
C2 K1 C44 107.69(7) . . ?
C2 K1 C45 118.32(7) . . ?
C2 K1 C46 103.69(7) . . ?
C2 K1 C47 80.02(6) . . ?
C12 K1 C13 23.94(6) . . ?
C12 K1 C42 137.02(6) . . ?
C12 K1 C43 116.61(6) . . ?
C12 K1 C44 96.31(6) . . ?
C12 K1 C45 93.36(6) . . ?
C12 K1 C46 110.54(6) . . ?
C12 K1 C47 133.93(6) . . ?
C13 K1 C42 115.00(6) . . ?
C13 K1 C43 97.77(6) . . ?
C13 K1 C44 75.29(6) . . ?
C43 K1 C42 23.10(6) . . ?
C44 K1 C42 40.73(6) . . ?
C44 K1 C43 23.49(6) . . ?
C45 K1 C13 69.51(6) . . ?
C45 K1 C42 47.67(6) . . ?
C45 K1 C43 41.42(6) . . ?
C45 K1 C44 23.52(7) . . ?
C45 K1 C47 41.80(7) . . ?
C46 K1 C13 87.06(6) . . ?
C46 K1 C42 41.20(6) . . ?
C46 K1 C43 48.42(7) . . ?
C46 K1 C44 41.61(7) . . ?
C46 K1 C45 23.83(7) . . ?
C46 K1 C47 23.84(6) . . ?
C47 K1 C13 110.09(6) . . ?
C47 K1 C42 23.50(6) . . ?
C47 K1 C43 41.56(6) . . ?
C47 K1 C44 48.39(7) . . ?
C1 N1 K1 82.54(14) . . ?
C1 N1 C35 135.1(2) . . ?
C35 N1 K1 138.49(15) . . ?
C2 N2 K1 81.23(14) . . ?
C2 N2 C36 141.2(2) . . ?
C36 N2 K1 137.09(15) . . ?
Re1 C1 K1 92.12(8) . . ?
N1 C1 Re1 166.18(19) . . ?
N1 C1 K1 74.06(14) . . ?
H01A C01S H01B 109.5 . . ?
H01A C01S H01C 109.5 . . ?
H01B C01S H01C 109.5 . . ?
C48 C01S H01A 109.5 . . ?
C48 C01S H01B 109.5 . . ?
C48 C01S H01C 109.5 . . ?
Re1 C2 K1 88.75(8) . . ?
N2 C2 Re1 165.1(2) . . ?
N2 C2 K1 76.48(14) . . ?
O1 C3 Re1 179.3(2) . . ?
O2 C4 Re1 178.8(2) . . ?
O3 C5 Re1 178.0(2) . . ?
C7 C6 C11 120.0(2) . . ?
C7 C6 C35 118.9(2) . . ?
C35 C6 C11 121.0(2) . . ?
C6 C7 H7 119.6 . . ?
C8 C7 C6 120.7(2) . . ?
C8 C7 H7 119.6 . . ?
C7 C8 H8 120.2 . . ?
C9 C8 C7 119.6(2) . . ?
C9 C8 H8 120.2 . . ?
C8 C9 H9 119.1 . . ?
C8 C9 C10 121.8(2) . . ?
C10 C9 H9 119.1 . . ?
C9 C10 C23 120.2(2) . . ?
C9 C10 C35 117.6(2) . . ?
C35 C10 C23 122.2(2) . . ?
C6 C11 K1 113.43(14) . . ?
C12 C11 K1 71.89(13) . . ?
C12 C11 C6 118.9(2) . . ?
C12 C11 C16 120.5(2) . . ?
C16 C11 K1 86.75(13) . . ?
C16 C11 C6 120.6(2) . . ?
C11 C12 K1 84.51(14) . . ?
C11 C12 C17 122.5(2) . . ?
C13 C12 K1 80.81(14) . . ?
C13 C12 C11 118.8(2) . . ?
C13 C12 C17 118.7(2) . . ?
C17 C12 K1 104.32(14) . . ?
K1 C13 H13 107.3 . . ?
C12 C13 K1 75.25(14) . . ?
C12 C13 H13 119.6 . . ?
C14 C13 K1 87.72(16) . . ?
C14 C13 C12 120.8(2) . . ?
C14 C13 H13 119.6 . . ?
C13 C14 H14 120.1 . . ?
C15 C14 C13 119.9(2) . . ?
C15 C14 H14 120.1 . . ?
C14 C15 H15 119.4 . . ?
C14 C15 C16 121.3(2) . . ?
C16 C15 H15 119.4 . . ?
C11 C16 C20 120.9(2) . . ?
C15 C16 C11 118.7(2) . . ?
C15 C16 C20 120.3(2) . . ?
C12 C17 H17 107.4 . . ?
C12 C17 C19 111.9(2) . . ?
C18 C17 C12 112.4(2) . . ?
C18 C17 H17 107.4 . . ?
C18 C17 C19 110.0(2) . . ?
C19 C17 H17 107.4 . . ?
C17 C18 H18A 109.5 . . ?
C17 C18 H18B 109.5 . . ?
C17 C18 H18C 109.5 . . ?
H18A C18 H18B 109.5 . . ?
H18A C18 H18C 109.5 . . ?
H18B C18 H18C 109.5 . . ?
K1 C19 H19A 42.3 . . ?
K1 C19 H19B 148.7 . . ?
K1 C19 H19C 77.7 . . ?
C17 C19 K1 95.68(16) . . ?
C17 C19 H19A 109.5 . . ?
C17 C19 H19B 109.5 . . ?
C17 C19 H19C 109.5 . . ?
H19A C19 H19B 109.5 . . ?
H19A C19 H19C 109.5 . . ?
H19B C19 H19C 109.5 . . ?
C16 C20 H20 107.7 . . ?
C16 C20 C21 109.2(2) . . ?
C16 C20 C22 114.3(2) . . ?
C21 C20 H20 107.7 . . ?
C22 C20 H20 107.7 . . ?
C22 C20 C21 109.9(2) . . ?
C20 C21 H21A 109.5 . . ?
C20 C21 H21B 109.5 . . ?
C20 C21 H21C 109.5 . . ?
H21A C21 H21B 109.5 . . ?
H21A C21 H21C 109.5 . . ?
H21B C21 H21C 109.5 . . ?
C20 C22 H22A 109.5 . . ?
C20 C22 H22B 109.5 . . ?
C20 C22 H22C 109.5 . . ?
H22A C22 H22B 109.5 . . ?
H22A C22 H22C 109.5 . . ?
H22B C22 H22C 109.5 . . ?
C24 C23 C10 120.4(2) . . ?
C24 C23 C28 120.5(2) . . ?
C28 C23 C10 119.2(2) . . ?
C23 C24 C29 123.0(2) . . ?
C25 C24 C23 119.0(2) . . ?
C25 C24 C29 117.9(2) . . ?
C24 C25 H25 119.5 . . ?
C26 C25 C24 120.9(3) . . ?
C26 C25 H25 119.5 . . ?
C25 C26 H26 120.0 . . ?
C25 C26 C27 120.1(2) . . ?
C27 C26 H26 120.0 . . ?
C26 C27 H27 119.4 . . ?
C26 C27 C28 121.3(2) . . ?
C28 C27 H27 119.4 . . ?
C23 C28 C32 121.3(2) . . ?
C27 C28 C23 118.3(2) . . ?
C27 C28 C32 120.4(2) . . ?
C24 C29 H29 107.6 . . ?
C30 C29 C24 110.7(2) . . ?
C30 C29 H29 107.6 . . ?
C31 C29 C24 111.7(2) . . ?
C31 C29 H29 107.6 . . ?
C31 C29 C30 111.5(3) . . ?
C29 C30 H30A 109.5 . . ?
C29 C30 H30B 109.5 . . ?
C29 C30 H30C 109.5 . . ?
H30A C30 H30B 109.5 . . ?
H30A C30 H30C 109.5 . . ?
H30B C30 H30C 109.5 . . ?
C29 C31 H31A 109.5 . . ?
C29 C31 H31B 109.5 . . ?
C29 C31 H31C 109.5 . . ?
H31A C31 H31B 109.5 . . ?
H31A C31 H31C 109.5 . . ?
H31B C31 H31C 109.5 . . ?
C28 C32 H32 107.6 . . ?
C28 C32 C33 110.7(2) . . ?
C28 C32 C34 113.5(2) . . ?
C33 C32 H32 107.6 . . ?
C34 C32 H32 107.6 . . ?
C34 C32 C33 109.6(2) . . ?
C32 C33 H33A 109.5 . . ?
C32 C33 H33B 109.5 . . ?
C32 C33 H33C 109.5 . . ?
H33A C33 H33B 109.5 . . ?
H33A C33 H33C 109.5 . . ?
H33B C33 H33C 109.5 . . ?
C32 C34 H34A 109.5 . . ?
C32 C34 H34B 109.5 . . ?
C32 C34 H34C 109.5 . . ?
H34A C34 H34B 109.5 . . ?
H34A C34 H34C 109.5 . . ?
H34B C34 H34C 109.5 . . ?
C6 C35 N1 116.4(2) . . ?
C6 C35 C10 121.4(2) . . ?
C10 C35 N1 122.1(2) . . ?
N2 C36 C41 122.4(2) . . ?
C37 C36 N2 116.6(2) . . ?
C37 C36 C41 121.0(2) . . ?
C36 C37 C42 119.2(2) . . ?
C38 C37 C36 119.1(2) . . ?
C38 C37 C42 121.7(2) . . ?
C37 C38 H38 119.7 . . ?
C39 C38 C37 120.5(2) . . ?
C39 C38 H38 119.7 . . ?
C38 C39 H39 120.1 . . ?
C40 C39 C38 119.8(2) . . ?
C40 C39 H39 120.1 . . ?
C39 C40 H40 119.2 . . ?
C39 C40 C41 121.5(2) . . ?
C41 C40 H40 119.2 . . ?
C36 C41 C53 120.3(2) . . ?
C40 C41 C36 118.0(2) . . ?
C40 C41 C53 121.7(2) . . ?
C37 C42 K1 118.20(15) . . ?
C43 C42 K1 78.28(14) . . ?
C43 C42 C37 119.2(2) . . ?
C43 C42 C47 121.4(2) . . ?
C47 C42 K1 74.58(13) . . ?
C47 C42 C37 119.4(2) . . ?
C42 C43 K1 78.62(14) . . ?
C42 C43 C44 118.1(2) . . ?
C42 C43 C48 121.0(2) . . ?
C44 C43 K1 75.52(15) . . ?
C44 C43 C48 120.9(2) . . ?
C48 C43 K1 117.32(16) . . ?
K1 C44 H44 113.3 . . ?
C43 C44 K1 80.99(15) . . ?
C43 C44 H44 119.6 . . ?
C45 C44 K1 76.51(15) . . ?
C45 C44 C43 120.9(3) . . ?
C45 C44 H44 119.6 . . ?
K1 C45 H45 113.6 . . ?
C44 C45 K1 79.97(16) . . ?
C44 C45 H45 119.9 . . ?
C44 C45 C46 120.2(2) . . ?
C46 C45 K1 76.98(15) . . ?
C46 C45 H45 119.9 . . ?
K1 C46 H46 111.2 . . ?
C45 C46 K1 79.20(16) . . ?
C45 C46 H46 119.7 . . ?
C45 C46 C47 120.5(3) . . ?
C47 C46 K1 80.13(15) . . ?
C47 C46 H46 119.7 . . ?
C42 C47 K1 81.92(14) . . ?
C42 C47 C50 121.0(2) . . ?
C46 C47 K1 76.03(15) . . ?
C46 C47 C42 118.8(3) . . ?
C46 C47 C50 120.2(2) . . ?
C50 C47 K1 113.34(16) . . ?
C01S C48 H48 107.3 . . ?
C43 C48 C01S 110.8(2) . . ?
C43 C48 H48 107.3 . . ?
C43 C48 C49 113.3(2) . . ?
C49 C48 C01S 110.7(2) . . ?
C49 C48 H48 107.3 . . ?
C48 C49 H49A 109.5 . . ?
C48 C49 H49B 109.5 . . ?
C48 C49 H49C 109.5 . . ?
H49A C49 H49B 109.5 . . ?
H49A C49 H49C 109.5 . . ?
H49B C49 H49C 109.5 . . ?
C47 C50 H50 107.2 . . ?
C51 C50 C47 112.9(2) . . ?
C51 C50 H50 107.2 . . ?
C52 C50 C47 110.1(2) . . ?
C52 C50 H50 107.2 . . ?
C52 C50 C51 111.9(3) . . ?
C50 C51 H51A 109.5 . . ?
C50 C51 H51B 109.5 . . ?
C50 C51 H51C 109.5 . . ?
H51A C51 H51B 109.5 . . ?
H51A C51 H51C 109.5 . . ?
H51B C51 H51C 109.5 . . ?
C50 C52 H52A 109.5 . . ?
C50 C52 H52B 109.5 . . ?
C50 C52 H52C 109.5 . . ?
H52A C52 H52B 109.5 . . ?
H52A C52 H52C 109.5 . . ?
H52B C52 H52C 109.5 . . ?
C54 C53 C41 119.5(2) . . ?
C54 C53 C58 121.7(2) . . ?
C58 C53 C41 118.7(2) . . ?
C53 C54 C59 120.7(2) . . ?
C55 C54 C53 118.5(2) . . ?
C55 C54 C59 120.8(2) . . ?
C54 C55 H55 119.9 . . ?
C56 C55 C54 120.3(2) . . ?
C56 C55 H55 119.9 . . ?
C55 C56 H56 119.6 . . ?
C57 C56 C55 120.9(2) . . ?
C57 C56 H56 119.6 . . ?
C56 C57 H57 119.4 . . ?
C56 C57 C58 121.1(3) . . ?
C58 C57 H57 119.4 . . ?
C53 C58 C62 121.7(2) . . ?
C57 C58 C53 117.5(2) . . ?
C57 C58 C62 120.7(2) . . ?
C54 C59 H59 107.4 . . ?
C54 C59 C60 113.6(2) . . ?
C54 C59 C61 110.6(2) . . ?
C60 C59 H59 107.4 . . ?
C61 C59 H59 107.4 . . ?
C61 C59 C60 110.2(2) . . ?
C59 C60 H60A 109.5 . . ?
C59 C60 H60B 109.5 . . ?
C59 C60 H60C 109.5 . . ?
H60A C60 H60B 109.5 . . ?
H60A C60 H60C 109.5 . . ?
H60B C60 H60C 109.5 . . ?
C59 C61 H61A 109.5 . . ?
C59 C61 H61B 109.5 . . ?
C59 C61 H61C 109.5 . . ?
H61A C61 H61B 109.5 . . ?
H61A C61 H61C 109.5 . . ?
H61B C61 H61C 109.5 . . ?
C58 C62 H62 107.2 . . ?
C58 C62 C63 112.0(2) . . ?
C58 C62 C64 113.8(2) . . ?
C63 C62 H62 107.2 . . ?
C64 C62 H62 107.2 . . ?
C64 C62 C63 109.0(2) . . ?
C62 C63 H63A 109.5 . . ?
C62 C63 H63B 109.5 . . ?
C62 C63 H63C 109.5 . . ?
H63A C63 H63B 109.5 . . ?
H63A C63 H63C 109.5 . . ?
H63B C63 H63C 109.5 . . ?
C62 C64 H64A 109.5 . . ?
C62 C64 H64B 109.5 . . ?
C62 C64 H64C 109.5 . . ?
H64A C64 H64B 109.5 . . ?
H64A C64 H64C 109.5 . . ?
H64B C64 H64C 109.5 . . ?

loop_
_geom_bond_atom_site_label_1
_geom_bond_atom_site_label_2
_geom_bond_distance
_geom_bond_site_symmetry_2
_geom_bond_publ_flag
Re1 K1 3.6835(6) . ?
Re1 C1 1.936(2) . ?
Re1 C2 1.942(2) . ?
Re1 C3 1.970(3) . ?
Re1 C4 1.975(3) . ?
Re1 C5 1.986(3) . ?
K1 N1 2.9704(19) . ?
K1 N2 3.121(2) . ?
K1 C1 3.063(2) . ?
K1 C2 3.173(2) . ?
K1 C12 3.340(2) . ?
K1 C13 3.409(3) . ?
K1 C42 3.493(2) . ?
K1 C43 3.488(3) . ?
K1 C44 3.420(3) . ?
K1 C45 3.377(3) . ?
K1 C46 3.349(3) . ?
K1 C47 3.400(2) . ?
O1 C3 1.157(3) . ?
O2 C4 1.152(3) . ?
O3 C5 1.151(3) . ?
N1 C1 1.227(3) . ?
N1 C35 1.416(3) . ?
N2 C2 1.218(3) . ?
N2 C36 1.403(3) . ?
C01S H01A 0.9800 . ?
C01S H01B 0.9800 . ?
C01S H01C 0.9800 . ?
C01S C48 1.540(4) . ?
C6 C7 1.392(3) . ?
C6 C11 1.504(3) . ?
C6 C35 1.400(3) . ?
C7 H7 0.9500 . ?
C7 C8 1.392(3) . ?
C8 H8 0.9500 . ?
C8 C9 1.384(3) . ?
C9 H9 0.9500 . ?
C9 C10 1.399(3) . ?
C10 C23 1.499(3) . ?
C10 C35 1.407(3) . ?
C11 C12 1.406(3) . ?
C11 C16 1.410(3) . ?
C12 C13 1.402(4) . ?
C12 C17 1.526(3) . ?
C13 H13 0.9500 . ?
C13 C14 1.387(4) . ?
C14 H14 0.9500 . ?
C14 C15 1.384(4) . ?
C15 H15 0.9500 . ?
C15 C16 1.393(3) . ?
C16 C20 1.527(4) . ?
C17 H17 1.0000 . ?
C17 C18 1.518(4) . ?
C17 C19 1.548(4) . ?
C18 H18A 0.9800 . ?
C18 H18B 0.9800 . ?
C18 H18C 0.9800 . ?
C19 H19A 0.9800 . ?
C19 H19B 0.9800 . ?
C19 H19C 0.9800 . ?
C20 H20 1.0000 . ?
C20 C21 1.531(4) . ?
C20 C22 1.531(3) . ?
C21 H21A 0.9800 . ?
C21 H21B 0.9800 . ?
C21 H21C 0.9800 . ?
C22 H22A 0.9800 . ?
C22 H22B 0.9800 . ?
C22 H22C 0.9800 . ?
C23 C24 1.398(4) . ?
C23 C28 1.416(3) . ?
C24 C25 1.394(4) . ?
C24 C29 1.527(4) . ?
C25 H25 0.9500 . ?
C25 C26 1.378(4) . ?
C26 H26 0.9500 . ?
C26 C27 1.379(4) . ?
C27 H27 0.9500 . ?
C27 C28 1.393(4) . ?
C28 C32 1.523(4) . ?
C29 H29 1.0000 . ?
C29 C30 1.524(4) . ?
C29 C31 1.521(4) . ?
C30 H30A 0.9800 . ?
C30 H30B 0.9800 . ?
C30 H30C 0.9800 . ?
C31 H31A 0.9800 . ?
C31 H31B 0.9800 . ?
C31 H31C 0.9800 . ?
C32 H32 1.0000 . ?
C32 C33 1.529(4) . ?
C32 C34 1.527(4) . ?
C33 H33A 0.9800 . ?
C33 H33B 0.9800 . ?
C33 H33C 0.9800 . ?
C34 H34A 0.9800 . ?
C34 H34B 0.9800 . ?
C34 H34C 0.9800 . ?
C36 C37 1.398(3) . ?
C36 C41 1.410(3) . ?
C37 C38 1.396(3) . ?
C37 C42 1.499(3) . ?
C38 H38 0.9500 . ?
C38 C39 1.387(4) . ?
C39 H39 0.9500 . ?
C39 C40 1.383(4) . ?
C40 H40 0.9500 . ?
C40 C41 1.395(3) . ?
C41 C53 1.495(3) . ?
C42 C43 1.398(4) . ?
C42 C47 1.407(4) . ?
C43 C44 1.408(4) . ?
C43 C48 1.518(4) . ?
C44 H44 0.9500 . ?
C44 C45 1.386(4) . ?
C45 H45 0.9500 . ?
C45 C46 1.389(4) . ?
C46 H46 0.9500 . ?
C46 C47 1.395(4) . ?
C47 C50 1.523(4) . ?
C48 H48 1.0000 . ?
C48 C49 1.532(4) . ?
C49 H49A 0.9800 . ?
C49 H49B 0.9800 . ?
C49 H49C 0.9800 . ?
C50 H50 1.0000 . ?
C50 C51 1.510(4) . ?
C50 C52 1.505(4) . ?
C51 H51A 0.9800 . ?
C51 H51B 0.9800 . ?
C51 H51C 0.9800 . ?
C52 H52A 0.9800 . ?
C52 H52B 0.9800 . ?
C52 H52C 0.9800 . ?
C53 C54 1.404(4) . ?
C53 C58 1.407(3) . ?
C54 C55 1.395(4) . ?
C54 C59 1.517(4) . ?
C55 H55 0.9500 . ?
C55 C56 1.379(4) . ?
C56 H56 0.9500 . ?
C56 C57 1.379(4) . ?
C57 H57 0.9500 . ?
C57 C58 1.397(4) . ?
C58 C62 1.520(4) . ?
C59 H59 1.0000 . ?
C59 C60 1.534(4) . ?
C59 C61 1.528(4) . ?
C60 H60A 0.9800 . ?
C60 H60B 0.9800 . ?
C60 H60C 0.9800 . ?
C61 H61A 0.9800 . ?
C61 H61B 0.9800 . ?
C61 H61C 0.9800 . ?
C62 H62 1.0000 . ?
C62 C63 1.532(4) . ?
C62 C64 1.526(4) . ?
C63 H63A 0.9800 . ?
C63 H63B 0.9800 . ?
C63 H63C 0.9800 . ?
C64 H64A 0.9800 . ?
C64 H64B 0.9800 . ?
C64 H64C 0.9800 . ?

loop_
_geom_torsion_atom_site_label_1
_geom_torsion_atom_site_label_2
_geom_torsion_atom_site_label_3
_geom_torsion_atom_site_label_4
_geom_torsion
_geom_torsion_site_symmetry_1
_geom_torsion_site_symmetry_2
_geom_torsion_site_symmetry_3
_geom_torsion_site_symmetry_4
_geom_torsion_publ_flag
K1 N1 C1 Re1 0.3(8) . . . . ?
K1 N1 C35 C6 2.7(3) . . . . ?
K1 N1 C35 C10 -173.88(17) . . . . ?
K1 N2 C2 Re1 -7.0(8) . . . . ?
K1 N2 C36 C37 -3.9(3) . . . . ?
K1 N2 C36 C41 173.80(17) . . . . ?
K1 C11 C12 C13 76.4(2) . . . . ?
K1 C11 C12 C17 -103.5(2) . . . . ?
K1 C11 C16 C15 -68.2(2) . . . . ?
K1 C11 C16 C20 108.4(2) . . . . ?
K1 C12 C13 C14 78.2(2) . . . . ?
K1 C12 C17 C18 146.8(2) . . . . ?
K1 C12 C17 C19 22.4(2) . . . . ?
K1 C13 C14 C15 70.3(2) . . . . ?
K1 C42 C43 C44 -66.6(2) . . . . ?
K1 C42 C43 C48 115.2(2) . . . . ?
K1 C42 C47 C46 69.1(2) . . . . ?
K1 C42 C47 C50 -112.4(2) . . . . ?
K1 C43 C44 C45 -68.3(2) . . . . ?
K1 C43 C48 C01S -169.80(17) . . . . ?
K1 C43 C48 C49 -44.7(3) . . . . ?
K1 C44 C45 C46 -68.4(2) . . . . ?
K1 C45 C46 C47 -71.6(2) . . . . ?
K1 C46 C47 C42 -72.4(2) . . . . ?
K1 C46 C47 C50 109.1(2) . . . . ?
K1 C47 C50 C51 32.1(3) . . . . ?
K1 C47 C50 C52 158.0(2) . . . . ?
N2 C36 C37 C38 -180.0(2) . . . . ?
N2 C36 C37 C42 0.9(3) . . . . ?
N2 C36 C41 C40 -178.7(2) . . . . ?
N2 C36 C41 C53 0.2(4) . . . . ?
C1 N1 C35 C6 -146.0(3) . . . . ?
C1 N1 C35 C10 37.3(4) . . . . ?
C2 N2 C36 C37 165.5(3) . . . . ?
C2 N2 C36 C41 -16.9(5) . . . . ?
C6 C7 C8 C9 1.5(4) . . . . ?
C6 C11 C12 K1 107.30(19) . . . . ?
C6 C11 C12 C13 -176.3(2) . . . . ?
C6 C11 C12 C17 3.8(3) . . . . ?
C6 C11 C16 C15 176.4(2) . . . . ?
C6 C11 C16 C20 -7.0(3) . . . . ?
C7 C6 C11 K1 179.75(17) . . . . ?
C7 C6 C11 C12 98.3(3) . . . . ?
C7 C6 C11 C16 -79.6(3) . . . . ?
C7 C6 C35 N1 179.8(2) . . . . ?
C7 C6 C35 C10 -3.6(4) . . . . ?
C7 C8 C9 C10 -2.8(4) . . . . ?
C8 C9 C10 C23 178.3(2) . . . . ?
C8 C9 C10 C35 0.9(4) . . . . ?
C9 C10 C23 C24 75.5(3) . . . . ?
C9 C10 C23 C28 -102.9(3) . . . . ?
C9 C10 C35 N1 178.8(2) . . . . ?
C9 C10 C35 C6 2.3(4) . . . . ?
C10 C23 C24 C25 -179.6(2) . . . . ?
C10 C23 C24 C29 1.5(4) . . . . ?
C10 C23 C28 C27 178.8(2) . . . . ?
C10 C23 C28 C32 0.1(3) . . . . ?
C11 C6 C7 C8 -174.3(2) . . . . ?
C11 C6 C35 N1 -4.3(3) . . . . ?
C11 C6 C35 C10 172.3(2) . . . . ?
C11 C12 C13 K1 -78.5(2) . . . . ?
C11 C12 C13 C14 -0.3(4) . . . . ?
C11 C12 C17 C18 -120.5(3) . . . . ?
C11 C12 C17 C19 115.0(3) . . . . ?
C11 C16 C20 C21 -83.5(3) . . . . ?
C11 C16 C20 C22 152.9(2) . . . . ?
C12 C11 C16 C15 -1.4(3) . . . . ?
C12 C11 C16 C20 175.1(2) . . . . ?
C12 C13 C14 C15 -1.0(4) . . . . ?
C12 C17 C19 K1 -20.5(2) . . . . ?
C13 C12 C17 C18 59.6(3) . . . . ?
C13 C12 C17 C19 -64.8(3) . . . . ?
C13 C14 C15 C16 1.2(4) . . . . ?
C14 C15 C16 C11 0.0(4) . . . . ?
C14 C15 C16 C20 -176.5(2) . . . . ?
C15 C16 C20 C21 93.0(3) . . . . ?
C15 C16 C20 C22 -30.6(3) . . . . ?
C16 C11 C12 K1 -74.8(2) . . . . ?
C16 C11 C12 C13 1.6(3) . . . . ?
C16 C11 C12 C17 -178.3(2) . . . . ?
C17 C12 C13 K1 101.4(2) . . . . ?
C17 C12 C13 C14 179.6(2) . . . . ?
C18 C17 C19 K1 -146.24(19) . . . . ?
C23 C10 C35 N1 1.4(4) . . . . ?
C23 C10 C35 C6 -175.0(2) . . . . ?
C23 C24 C25 C26 1.5(4) . . . . ?
C23 C24 C29 C30 -119.7(3) . . . . ?
C23 C24 C29 C31 115.4(3) . . . . ?
C23 C28 C32 C33 85.4(3) . . . . ?
C23 C28 C32 C34 -150.8(2) . . . . ?
C24 C23 C28 C27 0.4(3) . . . . ?
C24 C23 C28 C32 -178.3(2) . . . . ?
C24 C25 C26 C27 -1.0(4) . . . . ?
C25 C24 C29 C30 61.4(3) . . . . ?
C25 C24 C29 C31 -63.4(3) . . . . ?
C25 C26 C27 C28 0.2(4) . . . . ?
C26 C27 C28 C23 0.1(4) . . . . ?
C26 C27 C28 C32 178.9(2) . . . . ?
C27 C28 C32 C33 -93.3(3) . . . . ?
C27 C28 C32 C34 30.5(3) . . . . ?
C28 C23 C24 C25 -1.2(4) . . . . ?
C28 C23 C24 C29 179.9(2) . . . . ?
C29 C24 C25 C26 -179.6(3) . . . . ?
C35 N1 C1 Re1 160.1(7) . . . . ?
C35 N1 C1 K1 159.7(3) . . . . ?
C35 C6 C7 C8 1.6(4) . . . . ?
C35 C6 C11 K1 3.9(3) . . . . ?
C35 C6 C11 C12 -77.6(3) . . . . ?
C35 C6 C11 C16 104.5(3) . . . . ?
C35 C10 C23 C24 -107.2(3) . . . . ?
C35 C10 C23 C28 74.3(3) . . . . ?
C36 N2 C2 Re1 -179.7(6) . . . . ?
C36 N2 C2 K1 -172.7(3) . . . . ?
C36 C37 C38 C39 -1.7(4) . . . . ?
C36 C37 C42 K1 1.4(3) . . . . ?
C36 C37 C42 C43 93.4(3) . . . . ?
C36 C37 C42 C47 -86.1(3) . . . . ?
C36 C41 C53 C54 85.6(3) . . . . ?
C36 C41 C53 C58 -92.5(3) . . . . ?
C37 C36 C41 C40 -1.1(4) . . . . ?
C37 C36 C41 C53 177.7(2) . . . . ?
C37 C38 C39 C40 -0.2(4) . . . . ?
C37 C42 C43 K1 -115.9(2) . . . . ?
C37 C42 C43 C44 177.5(2) . . . . ?
C37 C42 C43 C48 -0.7(4) . . . . ?
C37 C42 C47 K1 114.0(2) . . . . ?
C37 C42 C47 C46 -176.8(2) . . . . ?
C37 C42 C47 C50 1.6(3) . . . . ?
C38 C37 C42 K1 -177.73(18) . . . . ?
C38 C37 C42 C43 -85.7(3) . . . . ?
C38 C37 C42 C47 94.8(3) . . . . ?
C38 C39 C40 C41 1.5(4) . . . . ?
C39 C40 C41 C36 -0.8(4) . . . . ?
C39 C40 C41 C53 -179.7(2) . . . . ?
C40 C41 C53 C54 -95.6(3) . . . . ?
C40 C41 C53 C58 86.3(3) . . . . ?
C41 C36 C37 C38 2.4(4) . . . . ?
C41 C36 C37 C42 -176.7(2) . . . . ?
C41 C53 C54 C55 -177.6(2) . . . . ?
C41 C53 C54 C59 4.0(3) . . . . ?
C41 C53 C58 C57 177.3(2) . . . . ?
C41 C53 C58 C62 -0.9(3) . . . . ?
C42 C37 C38 C39 177.4(2) . . . . ?
C42 C43 C44 K1 68.3(2) . . . . ?
C42 C43 C44 C45 0.1(4) . . . . ?
C42 C43 C48 C01S 97.3(3) . . . . ?
C42 C43 C48 C49 -137.6(3) . . . . ?
C42 C47 C50 C51 126.7(3) . . . . ?
C42 C47 C50 C52 -107.4(3) . . . . ?
C43 C42 C47 K1 -65.5(2) . . . . ?
C43 C42 C47 C46 3.7(4) . . . . ?
C43 C42 C47 C50 -177.9(2) . . . . ?
C43 C44 C45 K1 70.7(2) . . . . ?
C43 C44 C45 C46 2.2(4) . . . . ?
C44 C43 C48 C01S -80.9(3) . . . . ?
C44 C43 C48 C49 44.2(3) . . . . ?
C44 C45 C46 K1 70.0(2) . . . . ?
C44 C45 C46 C47 -1.6(4) . . . . ?
C45 C46 C47 K1 71.1(2) . . . . ?
C45 C46 C47 C42 -1.3(4) . . . . ?
C45 C46 C47 C50 -179.8(2) . . . . ?
C46 C47 C50 C51 -54.9(4) . . . . ?
C46 C47 C50 C52 71.0(3) . . . . ?
C47 C42 C43 K1 63.6(2) . . . . ?
C47 C42 C43 C44 -3.0(4) . . . . ?
C47 C42 C43 C48 178.8(2) . . . . ?
C48 C43 C44 K1 -113.4(2) . . . . ?
C48 C43 C44 C45 178.3(2) . . . . ?
C53 C54 C55 C56 0.5(4) . . . . ?
C53 C54 C59 C60 -145.1(2) . . . . ?
C53 C54 C59 C61 90.4(3) . . . . ?
C53 C58 C62 C63 87.8(3) . . . . ?
C53 C58 C62 C64 -148.1(2) . . . . ?
C54 C53 C58 C57 -0.8(3) . . . . ?
C54 C53 C58 C62 -179.0(2) . . . . ?
C54 C55 C56 C57 -1.1(4) . . . . ?
C55 C54 C59 C60 36.6(3) . . . . ?
C55 C54 C59 C61 -88.0(3) . . . . ?
C55 C56 C57 C58 0.8(4) . . . . ?
C56 C57 C58 C53 0.1(4) . . . . ?
C56 C57 C58 C62 178.4(2) . . . . ?
C57 C58 C62 C63 -90.4(3) . . . . ?
C57 C58 C62 C64 33.8(3) . . . . ?
C58 C53 C54 C55 0.4(3) . . . . ?
C58 C53 C54 C59 -177.9(2) . . . . ?
C59 C54 C55 C56 178.9(2) . . . . ?
